data_1517135
loop_
_publ_author_name
'Liang Chen'
'Ning Zhao'
'Qiuwen Wang'
'Guohua Hou'
'Haibin Song'
'Guofu Zi'

_publ_section_title
;
 Synthesis, structure, and catalytic activity of titanium complexes with
 chiral biaryl Schiff-base ligands
;
_journal_name_full
;
Inorganica Chimica Acta
;
_journal_page_first 140
_journal_page_last 155
_journal_volume 402
_journal_year 2013
_chemical_formula_sum 'C37 H39 N O4 Ti'
_chemical_formula_weight 609.59
_space_group_IT_number 4
_symmetry_cell_setting monoclinic
_symmetry_space_group_name_Hall 'P 2yb'
_symmetry_space_group_name_H-M 'P 1 21 1'
_atom_sites_solution_hydrogens geom
_atom_sites_solution_primary direct
_atom_sites_solution_secondary difmap
_cell_angle_alpha 90.00
_cell_angle_beta 95.244(3)
_cell_angle_gamma 90.00
_cell_formula_units_Z 4
_cell_length_a 11.732(3)
_cell_length_b 20.372(5)
_cell_length_c 13.555(3)
_cell_measurement_reflns_used 12550
_cell_measurement_temperature 113(2)
_cell_measurement_theta_max 27.90
_cell_measurement_theta_min 1.70
_cell_volume 3226.1(13)
_computing_cell_refinement 'CrystalClear-SM Expert 2.0 r2'
_computing_data_collection 'CrystalClear-SM Expert 2.0 r2 (Rigaku, 2009)'
_computing_data_reduction 'CrystalClear-SM Expert 2.0 r2'
_computing_molecular_graphics 'CrystalStructure 4.0'
_computing_publication_material 'CrystalStructure 4.0 (Rigaku, 2009)'
_computing_structure_refinement 'SHELXL-97 (Sheldrick, 1997)'
_computing_structure_solution 'SHELXS-97 (Sheldrick, 1990)'
_diffrn_ambient_temperature 113(2)
_diffrn_detector_area_resol_mean 14.222
_diffrn_measured_fraction_theta_full 0.992
_diffrn_measured_fraction_theta_max 0.992
_diffrn_measurement_device_type 'Rigaku Saturn724 CCD'
_diffrn_measurement_method \w
_diffrn_radiation_monochromator multilayer
_diffrn_radiation_source 'rotating anode'
_diffrn_radiation_type MoK\a
_diffrn_radiation_wavelength 0.71075
_diffrn_reflns_av_R_equivalents 0.0301
_diffrn_reflns_av_sigmaI/netI 0.0632
_diffrn_reflns_limit_h_max 15
_diffrn_reflns_limit_h_min -14
_diffrn_reflns_limit_k_max 26
_diffrn_reflns_limit_k_min -26
_diffrn_reflns_limit_l_max 17
_diffrn_reflns_limit_l_min -16
_diffrn_reflns_number 32252
_diffrn_reflns_theta_full 27.90
_diffrn_reflns_theta_max 27.90
_diffrn_reflns_theta_min 1.74
_diffrn_standards_decay_% 0
_diffrn_standards_interval_count 0
_diffrn_standards_interval_time 0
_diffrn_standards_number 0
_exptl_absorpt_coefficient_mu 0.305
_exptl_absorpt_correction_T_max 0.9415
_exptl_absorpt_correction_T_min 0.9249
_exptl_absorpt_correction_type multi-scan
_exptl_absorpt_process_details CrystalClear
_exptl_crystal_colour colorless
_exptl_crystal_density_diffrn 1.255
_exptl_crystal_density_method 'not measured'
_exptl_crystal_description prism
_exptl_crystal_F_000 1288
_exptl_crystal_size_max 0.26
_exptl_crystal_size_mid 0.24
_exptl_crystal_size_min 0.20
_refine_diff_density_max 0.830
_refine_diff_density_min -0.357
_refine_diff_density_rms 0.053
_refine_ls_abs_structure_details 'Flack H D (1983), Acta Cryst. A39, 876-881'
_refine_ls_abs_structure_Flack -0.006(12)
_refine_ls_extinction_method none
_refine_ls_goodness_of_fit_ref 1.017
_refine_ls_hydrogen_treatment constr
_refine_ls_matrix_type full
_refine_ls_number_parameters 789
_refine_ls_number_reflns 14935
_refine_ls_number_restraints 1
_refine_ls_restrained_S_all 1.017
_refine_ls_R_factor_all 0.0477
_refine_ls_R_factor_gt 0.0410
_refine_ls_shift/su_max 0.002
_refine_ls_shift/su_mean 0.000
_refine_ls_structure_factor_coef Fsqd
_refine_ls_weighting_details 'calc w=1/[\s^2^(Fo^2^)+(0.0419P)^2^+0.0000P] where P=(Fo^2^+2Fc^2^)/3'
_refine_ls_weighting_scheme calc
_refine_ls_wR_factor_gt 0.0857
_refine_ls_wR_factor_ref 0.0883
_reflns_number_gt 12707
_reflns_number_total 14935
_reflns_threshold_expression >2sigma(I)
_cod_data_source_file ICA-2013-402-140-155-2.cif
_cod_data_source_block compound15
_cod_original_sg_symbol_H-M 'P 21'
_cod_database_code 1517135

loop_
_symmetry_equiv_pos_as_xyz
'x, y, z'
'-x, y+1/2, -z'

loop_
_atom_site_label
_atom_site_type_symbol
_atom_site_fract_x
_atom_site_fract_y
_atom_site_fract_z
_atom_site_U_iso_or_equiv
_atom_site_adp_type
_atom_site_occupancy
_atom_site_symmetry_multiplicity
_atom_site_calc_flag
_atom_site_refinement_flags
Ti1 Ti 0.53514(3) 0.262651(17) 0.70699(3) 0.02212(9) Uani 1 1 d .
Ti2 Ti 0.99949(3) 0.482546(17) 0.31529(3) 0.02120(9) Uani 1 1 d .
O1 O 0.44225(13) 0.31895(7) 0.62310(10) 0.0229(3) Uani 1 1 d .
O2 O 0.49143(14) 0.19568(7) 0.79114(11) 0.0264(4) Uani 1 1 d .
O3 O 0.56434(15) 0.31955(7) 0.80522(11) 0.0340(4) Uani 1 1 d .
O4 O 0.67650(13) 0.24916(8) 0.67024(12) 0.0320(4) Uani 1 1 d .
O5 O 0.91690(12) 0.43136(7) 0.40046(10) 0.0224(3) Uani 1 1 d .
O6 O 0.93755(13) 0.54532(7) 0.22452(10) 0.0250(3) Uani 1 1 d .
O7 O 1.14613(13) 0.49928(7) 0.35578(11) 0.0288(4) Uani 1 1 d .
O8 O 1.01635(14) 0.42240(7) 0.22253(11) 0.0311(4) Uani 1 1 d .
N1 N 0.47770(15) 0.18813(8) 0.59473(13) 0.0202(4) Uani 1 1 d .
N2 N 0.96280(15) 0.56231(8) 0.41997(12) 0.0182(4) Uani 1 1 d .
C1 C 0.33250(18) 0.27700(9) 0.47925(15) 0.0205(5) Uani 1 1 d .
C2 C 0.34227(19) 0.31452(10) 0.56547(15) 0.0205(5) Uani 1 1 d .
C3 C 0.24771(19) 0.35157(10) 0.59252(16) 0.0234(5) Uani 1 1 d .
H3 H 0.2571 0.3806 0.6475 0.028 Uiso 1 1 calc R
C4 C 0.1436(2) 0.34580(10) 0.54014(17) 0.0266(5) Uani 1 1 d .
H4 H 0.0819 0.3726 0.5569 0.032 Uiso 1 1 calc R
C5 C 0.12567(19) 0.30017(10) 0.46038(16) 0.0243(5) Uani 1 1 d .
C6 C 0.22129(18) 0.26560(10) 0.43023(14) 0.0211(4) Uani 1 1 d .
C7 C 0.2019(2) 0.21725(11) 0.35516(15) 0.0265(5) Uani 1 1 d .
H7 H 0.2650 0.1945 0.3322 0.032 Uiso 1 1 calc R
C8 C 0.0933(2) 0.20312(12) 0.31564(16) 0.0316(6) Uani 1 1 d .
H8 H 0.0815 0.1691 0.2678 0.038 Uiso 1 1 calc R
C9 C -0.0007(2) 0.23794(11) 0.34448(18) 0.0320(6) Uani 1 1 d .
H9 H -0.0754 0.2279 0.3155 0.038 Uiso 1 1 calc R
C10 C 0.0145(2) 0.28615(11) 0.41388(17) 0.0299(5) Uani 1 1 d .
H10 H -0.0495 0.3106 0.4315 0.036 Uiso 1 1 calc R
C11 C 0.43732(18) 0.24932(9) 0.44136(15) 0.0201(4) Uani 1 1 d .
C12 C 0.50490(19) 0.20514(10) 0.49693(15) 0.0206(4) Uani 1 1 d .
C13 C 0.6083(2) 0.18052(11) 0.46580(17) 0.0293(5) Uani 1 1 d .
H13 H 0.6519 0.1491 0.5049 0.035 Uiso 1 1 calc R
C14 C 0.6450(2) 0.20244(11) 0.37854(17) 0.0310(5) Uani 1 1 d .
H14 H 0.7146 0.1861 0.3576 0.037 Uiso 1 1 calc R
C15 C 0.5816(2) 0.24864(10) 0.31940(15) 0.0245(5) Uani 1 1 d .
C16 C 0.47597(19) 0.27195(10) 0.34983(15) 0.0227(5) Uani 1 1 d .
C17 C 0.4150(2) 0.32022(11) 0.29010(16) 0.0280(5) Uani 1 1 d .
H17 H 0.3433 0.3356 0.3081 0.034 Uiso 1 1 calc R
C18 C 0.4581(2) 0.34478(12) 0.20722(17) 0.0347(6) Uani 1 1 d .
H18 H 0.4166 0.3773 0.1687 0.042 Uiso 1 1 calc R
C19 C 0.5633(2) 0.32220(12) 0.17867(17) 0.0343(6) Uani 1 1 d .
H19 H 0.5931 0.3401 0.1216 0.041 Uiso 1 1 calc R
C20 C 0.6231(2) 0.27464(11) 0.23241(16) 0.0316(6) Uani 1 1 d .
H20 H 0.6931 0.2588 0.2113 0.038 Uiso 1 1 calc R
C21 C 0.43258(18) 0.13091(10) 0.60731(16) 0.0213(5) Uani 1 1 d .
H21 H 0.4072 0.1064 0.5498 0.026 Uiso 1 1 calc R
C22 C 0.41813(19) 0.10181(10) 0.70226(16) 0.0213(5) Uani 1 1 d .
C23 C 0.45735(19) 0.13294(10) 0.79199(16) 0.0218(5) Uani 1 1 d .
C24 C 0.46279(19) 0.09818(10) 0.88263(16) 0.0232(5) Uani 1 1 d .
C25 C 0.4199(2) 0.03438(11) 0.87783(17) 0.0284(5) Uani 1 1 d .
H25 H 0.4222 0.0099 0.9376 0.034 Uiso 1 1 calc R
C26 C 0.3742(2) 0.00432(11) 0.79142(17) 0.0296(5) Uani 1 1 d .
H26 H 0.3426 -0.0386 0.7932 0.035 Uiso 1 1 calc R
C27 C 0.37520(19) 0.03754(10) 0.70275(17) 0.0252(5) Uani 1 1 d .
H27 H 0.3470 0.0170 0.6425 0.030 Uiso 1 1 calc R
C28 C 0.5140(2) 0.12933(11) 0.98011(17) 0.0283(5) Uani 1 1 d .
C29 C 0.4403(2) 0.18710(12) 1.00704(18) 0.0352(6) Uani 1 1 d .
H29A H 0.4398 0.2207 0.9552 0.053 Uiso 1 1 calc R
H29B H 0.4719 0.2058 1.0703 0.053 Uiso 1 1 calc R
H29C H 0.3619 0.1720 1.0129 0.053 Uiso 1 1 calc R
C30 C 0.5208(2) 0.08016(13) 1.06605(18) 0.0392(6) Uani 1 1 d .
H30A H 0.5487 0.1025 1.1276 0.059 Uiso 1 1 calc R
H30B H 0.5734 0.0446 1.0527 0.059 Uiso 1 1 calc R
H30C H 0.4445 0.0620 1.0728 0.059 Uiso 1 1 calc R
C31 C 0.6380(2) 0.15259(14) 0.96988(18) 0.0393(6) Uani 1 1 d .
H31A H 0.6372 0.1874 0.9199 0.059 Uiso 1 1 calc R
H31B H 0.6838 0.1156 0.9495 0.059 Uiso 1 1 calc R
H31C H 0.6716 0.1695 1.0337 0.059 Uiso 1 1 calc R
C32 C 0.5711(3) 0.35245(13) 0.8952(2) 0.0462(7) Uani 1 1 d .
H32 H 0.5877 0.3193 0.9491 0.055 Uiso 1 1 calc R
C33 C 0.4557(3) 0.38350(14) 0.9092(2) 0.0501(8) Uani 1 1 d .
H33A H 0.4339 0.4131 0.8537 0.075 Uiso 1 1 calc R
H33B H 0.4611 0.4084 0.9713 0.075 Uiso 1 1 calc R
H33C H 0.3978 0.3490 0.9115 0.075 Uiso 1 1 calc R
C34 C 0.6671(3) 0.40141(14) 0.9022(2) 0.0530(8) Uani 1 1 d .
H34A H 0.7399 0.3785 0.8978 0.079 Uiso 1 1 calc R
H34B H 0.6690 0.4247 0.9656 0.079 Uiso 1 1 calc R
H34C H 0.6551 0.4330 0.8477 0.079 Uiso 1 1 calc R
C35 C 0.7884(2) 0.27288(13) 0.70006(18) 0.0361(6) Uani 1 1 d .
H35 H 0.7811 0.3204 0.7168 0.043 Uiso 1 1 calc R
C36 C 0.8387(3) 0.2393(2) 0.7903(2) 0.0841(14) Uani 1 1 d .
H36A H 0.7877 0.2443 0.8432 0.126 Uiso 1 1 calc R
H36B H 0.9134 0.2588 0.8114 0.126 Uiso 1 1 calc R
H36C H 0.8484 0.1926 0.7762 0.126 Uiso 1 1 calc R
C37 C 0.8600(2) 0.26870(19) 0.6154(2) 0.0588(9) Uani 1 1 d .
H37A H 0.8654 0.2228 0.5946 0.088 Uiso 1 1 calc R
H37B H 0.9368 0.2856 0.6357 0.088 Uiso 1 1 calc R
H37C H 0.8250 0.2949 0.5601 0.088 Uiso 1 1 calc R
C38 C 0.84183(17) 0.47779(10) 0.54402(14) 0.0187(4) Uani 1 1 d .
C39 C 0.83135(18) 0.43854(10) 0.46014(15) 0.0197(4) Uani 1 1 d .
C40 C 0.72965(18) 0.40200(9) 0.43633(15) 0.0206(5) Uani 1 1 d .
H40 H 0.7252 0.3725 0.3819 0.025 Uiso 1 1 calc R
C41 C 0.63780(19) 0.40888(10) 0.49105(16) 0.0218(5) Uani 1 1 d .
H41 H 0.5722 0.3820 0.4768 0.026 Uiso 1 1 calc R
C42 C 0.63931(18) 0.45533(10) 0.56835(15) 0.0200(4) Uani 1 1 d .
C43 C 0.74303(17) 0.49037(10) 0.59504(14) 0.0187(4) Uani 1 1 d .
C44 C 0.74252(19) 0.53909(10) 0.66996(15) 0.0237(5) Uani 1 1 d .
H44 H 0.8112 0.5621 0.6899 0.028 Uiso 1 1 calc R
C45 C 0.6453(2) 0.55357(11) 0.71403(17) 0.0286(5) Uani 1 1 d .
H45 H 0.6464 0.5874 0.7623 0.034 Uiso 1 1 calc R
C46 C 0.5433(2) 0.51845(12) 0.68817(18) 0.0313(6) Uani 1 1 d .
H46 H 0.4762 0.5285 0.7194 0.038 Uiso 1 1 calc R
C47 C 0.54103(19) 0.46991(10) 0.61806(16) 0.0252(5) Uani 1 1 d .
H47 H 0.4726 0.4456 0.6025 0.030 Uiso 1 1 calc R
C48 C 0.95488(17) 0.50621(10) 0.57856(15) 0.0194(4) Uani 1 1 d .
C49 C 1.00970(18) 0.54891(10) 0.51942(15) 0.0204(4) Uani 1 1 d .
C50 C 1.11890(19) 0.57528(11) 0.55110(17) 0.0268(5) Uani 1 1 d .
H50 H 1.1543 0.6053 0.5098 0.032 Uiso 1 1 calc R
C51 C 1.1729(2) 0.55793(11) 0.63979(17) 0.0291(5) Uani 1 1 d .
H51 H 1.2458 0.5762 0.6600 0.035 Uiso 1 1 calc R
C52 C 1.12294(19) 0.51301(10) 0.70319(17) 0.0254(5) Uani 1 1 d .
C53 C 1.01178(18) 0.48683(10) 0.67223(15) 0.0214(4) Uani 1 1 d .
C54 C 0.9659(2) 0.44037(11) 0.73544(16) 0.0279(5) Uani 1 1 d .
H54 H 0.8920 0.4227 0.7172 0.033 Uiso 1 1 calc R
C55 C 1.0242(2) 0.42012(12) 0.82164(17) 0.0338(6) Uani 1 1 d .
H55 H 0.9914 0.3882 0.8616 0.041 Uiso 1 1 calc R
C56 C 1.1332(2) 0.44630(13) 0.85169(18) 0.0367(6) Uani 1 1 d .
H56 H 1.1733 0.4326 0.9122 0.044 Uiso 1 1 calc R
C57 C 1.1807(2) 0.49157(12) 0.79306(17) 0.0327(5) Uani 1 1 d .
H57 H 1.2543 0.5089 0.8134 0.039 Uiso 1 1 calc R
C58 C 0.91716(18) 0.61915(10) 0.40064(16) 0.0219(5) Uani 1 1 d .
H58 H 0.9061 0.6471 0.4551 0.026 Uiso 1 1 calc R
C59 C 0.88188(18) 0.64322(10) 0.30290(16) 0.0213(5) Uani 1 1 d .
C60 C 0.90197(18) 0.60763(10) 0.21610(16) 0.0218(5) Uani 1 1 d .
C61 C 0.88550(19) 0.63759(11) 0.12213(16) 0.0238(5) Uani 1 1 d .
C62 C 0.8424(2) 0.70105(11) 0.11838(17) 0.0293(5) Uani 1 1 d .
H62 H 0.8298 0.7221 0.0558 0.035 Uiso 1 1 calc R
C63 C 0.8165(2) 0.73540(11) 0.20311(17) 0.0312(5) Uani 1 1 d .
H63 H 0.7844 0.7782 0.1972 0.037 Uiso 1 1 calc R
C64 C 0.83799(19) 0.70693(11) 0.29461(17) 0.0259(5) Uani 1 1 d .
H64 H 0.8230 0.7306 0.3524 0.031 Uiso 1 1 calc R
C65 C 0.9188(2) 0.60157(12) 0.02900(16) 0.0295(5) Uani 1 1 d .
C66 C 0.8427(2) 0.54044(13) 0.00795(17) 0.0344(6) Uani 1 1 d .
H66A H 0.8677 0.5167 -0.0491 0.052 Uiso 1 1 calc R
H66B H 0.7628 0.5541 -0.0065 0.052 Uiso 1 1 calc R
H66C H 0.8491 0.5116 0.0661 0.052 Uiso 1 1 calc R
C67 C 0.9029(3) 0.64561(15) -0.06380(18) 0.0481(7) Uani 1 1 d .
H67A H 0.9513 0.6847 -0.0537 0.072 Uiso 1 1 calc R
H67B H 0.8226 0.6590 -0.0753 0.072 Uiso 1 1 calc R
H67C H 0.9249 0.6212 -0.1214 0.072 Uiso 1 1 calc R
C68 C 1.0456(2) 0.58159(13) 0.04219(18) 0.0362(6) Uani 1 1 d .
H68A H 1.0933 0.6210 0.0517 0.054 Uiso 1 1 calc R
H68B H 1.0654 0.5581 -0.0170 0.054 Uiso 1 1 calc R
H68C H 1.0591 0.5530 0.1002 0.054 Uiso 1 1 calc R
C69 C 1.25396(19) 0.48263(13) 0.32283(17) 0.0308(5) Uani 1 1 d .
H69 H 1.2482 0.4386 0.2903 0.037 Uiso 1 1 calc R
C70 C 1.34313(19) 0.47964(14) 0.41109(18) 0.0359(6) Uani 1 1 d .
H70A H 1.3492 0.5227 0.4434 0.054 Uiso 1 1 calc R
H70B H 1.4174 0.4675 0.3886 0.054 Uiso 1 1 calc R
H70C H 1.3204 0.4468 0.4583 0.054 Uiso 1 1 calc R
C71 C 1.2878(3) 0.5330(2) 0.2485(2) 0.0845(14) Uani 1 1 d .
H71A H 1.2285 0.5353 0.1928 0.127 Uiso 1 1 calc R
H71B H 1.3607 0.5202 0.2242 0.127 Uiso 1 1 calc R
H71C H 1.2961 0.5761 0.2806 0.127 Uiso 1 1 calc R
C72 C 1.0083(3) 0.38970(16) 0.1295(2) 0.0559(8) Uani 1 1 d .
H72 H 0.9977 0.4242 0.0769 0.067 Uiso 1 1 calc R
C73 C 0.9012(3) 0.34772(15) 0.1215(3) 0.0616(9) Uani 1 1 d .
H73A H 0.9067 0.3149 0.1746 0.092 Uiso 1 1 calc R
H73B H 0.8934 0.3255 0.0572 0.092 Uiso 1 1 calc R
H73C H 0.8342 0.3756 0.1276 0.092 Uiso 1 1 calc R
C74 C 1.1119(3) 0.35424(16) 0.1136(2) 0.0624(9) Uani 1 1 d .
H74A H 1.1752 0.3853 0.1107 0.094 Uiso 1 1 calc R
H74B H 1.1007 0.3299 0.0511 0.094 Uiso 1 1 calc R
H74C H 1.1299 0.3234 0.1683 0.094 Uiso 1 1 calc R

loop_
_atom_site_aniso_label
_atom_site_aniso_U_11
_atom_site_aniso_U_22
_atom_site_aniso_U_33
_atom_site_aniso_U_23
_atom_site_aniso_U_13
_atom_site_aniso_U_12
Ti1 0.0278(2) 0.01691(19) 0.02109(19) -0.00050(15) -0.00070(16) -0.00268(17)
Ti2 0.0232(2) 0.01818(19) 0.0229(2) -0.00058(15) 0.00583(16) 0.00154(16)
O1 0.0295(9) 0.0185(7) 0.0203(8) -0.0014(6) -0.0006(7) -0.0012(6)
O2 0.0362(10) 0.0207(8) 0.0221(8) 0.0007(6) 0.0019(7) -0.0063(7)
O3 0.0547(12) 0.0226(8) 0.0229(8) -0.0011(7) -0.0060(8) -0.0068(8)
O4 0.0261(9) 0.0320(9) 0.0371(9) 0.0016(7) -0.0011(7) -0.0038(7)
O5 0.0256(9) 0.0186(7) 0.0239(8) -0.0027(6) 0.0076(7) -0.0012(6)
O6 0.0325(9) 0.0207(8) 0.0221(8) -0.0001(6) 0.0040(7) 0.0052(7)
O7 0.0214(8) 0.0330(9) 0.0324(9) 0.0013(7) 0.0047(7) 0.0038(7)
O8 0.0405(10) 0.0265(9) 0.0275(9) -0.0055(7) 0.0095(8) 0.0011(7)
N1 0.0236(10) 0.0147(8) 0.0221(9) 0.0011(7) 0.0010(8) 0.0027(7)
N2 0.0191(10) 0.0160(8) 0.0200(9) 0.0008(7) 0.0041(8) -0.0033(7)
C1 0.0273(12) 0.0143(10) 0.0201(11) 0.0023(7) 0.0034(9) 0.0016(8)
C2 0.0266(12) 0.0151(10) 0.0198(11) 0.0021(8) 0.0031(9) -0.0019(8)
C3 0.0335(13) 0.0166(10) 0.0212(11) -0.0010(8) 0.0083(10) 0.0030(9)
C4 0.0297(13) 0.0182(11) 0.0330(13) 0.0005(9) 0.0089(11) 0.0043(9)
C5 0.0292(13) 0.0164(10) 0.0273(12) 0.0042(8) 0.0017(10) 0.0045(9)
C6 0.0274(12) 0.0173(10) 0.0183(10) 0.0035(8) 0.0007(9) 0.0012(9)
C7 0.0314(14) 0.0275(12) 0.0203(11) -0.0014(9) -0.0001(10) 0.0073(10)
C8 0.0352(15) 0.0331(13) 0.0249(12) -0.0025(10) -0.0061(11) -0.0016(11)
C9 0.0271(13) 0.0345(13) 0.0323(13) 0.0057(10) -0.0090(11) 0.0001(10)
C10 0.0273(13) 0.0253(12) 0.0368(14) 0.0061(10) 0.0006(11) 0.0067(10)
C11 0.0243(12) 0.0164(10) 0.0196(10) -0.0032(8) 0.0016(9) -0.0022(8)
C12 0.0269(12) 0.0163(10) 0.0191(10) -0.0023(8) 0.0046(9) -0.0002(9)
C13 0.0353(14) 0.0225(12) 0.0308(13) 0.0002(9) 0.0065(11) 0.0064(10)
C14 0.0253(13) 0.0333(13) 0.0355(14) -0.0069(10) 0.0093(11) 0.0052(10)
C15 0.0310(13) 0.0211(11) 0.0220(11) -0.0072(8) 0.0060(9) -0.0041(9)
C16 0.0304(12) 0.0195(11) 0.0185(10) -0.0035(8) 0.0034(9) -0.0030(9)
C17 0.0321(14) 0.0276(12) 0.0244(12) -0.0006(9) 0.0032(10) 0.0009(10)
C18 0.0467(16) 0.0330(13) 0.0239(13) 0.0089(10) 0.0006(12) -0.0010(12)
C19 0.0470(17) 0.0389(14) 0.0180(12) -0.0047(10) 0.0074(11) -0.0138(12)
C20 0.0376(14) 0.0342(14) 0.0242(12) -0.0096(10) 0.0096(11) -0.0066(11)
C21 0.0225(12) 0.0200(10) 0.0211(11) -0.0028(8) 0.0001(9) 0.0026(9)
C22 0.0202(12) 0.0192(11) 0.0248(11) 0.0007(8) 0.0034(9) -0.0008(9)
C23 0.0209(12) 0.0186(10) 0.0262(12) 0.0022(9) 0.0042(9) 0.0005(9)
C24 0.0198(12) 0.0253(11) 0.0246(11) 0.0018(9) 0.0025(9) 0.0023(9)
C25 0.0284(13) 0.0287(12) 0.0292(12) 0.0078(10) 0.0087(10) 0.0010(10)
C26 0.0327(14) 0.0180(11) 0.0391(14) 0.0020(9) 0.0096(11) -0.0035(9)
C27 0.0258(13) 0.0196(11) 0.0303(12) -0.0034(9) 0.0032(10) -0.0035(9)
C28 0.0250(13) 0.0334(13) 0.0264(12) 0.0068(10) 0.0024(10) -0.0026(10)
C29 0.0422(16) 0.0371(14) 0.0258(13) -0.0043(10) 0.0005(11) -0.0041(12)
C30 0.0417(16) 0.0482(16) 0.0273(13) 0.0096(11) 0.0006(12) -0.0026(13)
C31 0.0327(15) 0.0566(17) 0.0280(13) 0.0069(12) -0.0002(11) -0.0096(13)
C32 0.062(2) 0.0385(16) 0.0373(15) -0.0067(12) 0.0026(14) -0.0045(14)
C33 0.0536(19) 0.0393(16) 0.0555(18) -0.0135(13) -0.0058(15) 0.0055(14)
C34 0.056(2) 0.0424(17) 0.0599(19) -0.0264(14) 0.0018(16) -0.0170(14)
C35 0.0270(14) 0.0396(15) 0.0420(15) 0.0042(11) 0.0052(11) -0.0043(11)
C36 0.042(2) 0.153(4) 0.054(2) 0.048(2) -0.0116(16) -0.018(2)
C37 0.0294(15) 0.103(3) 0.0446(16) 0.0190(18) 0.0055(13) 0.0111(17)
C38 0.0209(11) 0.0139(9) 0.0213(10) 0.0018(8) 0.0016(8) -0.0011(8)
C39 0.0215(12) 0.0149(10) 0.0227(11) 0.0036(8) 0.0025(9) 0.0011(8)
C40 0.0277(13) 0.0136(10) 0.0196(10) -0.0013(8) -0.0023(9) -0.0009(8)
C41 0.0225(12) 0.0150(10) 0.0269(12) 0.0016(8) -0.0027(9) -0.0052(8)
C42 0.0212(11) 0.0186(10) 0.0201(11) 0.0044(8) 0.0021(9) -0.0012(8)
C43 0.0238(11) 0.0143(10) 0.0179(10) 0.0017(8) 0.0015(8) -0.0014(8)
C44 0.0231(12) 0.0257(11) 0.0225(11) -0.0033(9) 0.0032(9) -0.0060(9)
C45 0.0311(13) 0.0270(12) 0.0291(12) -0.0084(9) 0.0102(10) -0.0048(10)
C46 0.0274(14) 0.0338(13) 0.0346(14) -0.0007(10) 0.0135(11) -0.0007(10)
C47 0.0211(12) 0.0274(12) 0.0272(12) 0.0018(9) 0.0028(9) -0.0033(9)
C48 0.0177(11) 0.0187(10) 0.0222(11) -0.0026(8) 0.0037(9) -0.0009(8)
C49 0.0219(12) 0.0206(11) 0.0184(10) -0.0040(8) 0.0004(9) 0.0008(9)
C50 0.0275(13) 0.0222(11) 0.0307(13) -0.0010(9) 0.0028(10) -0.0080(9)
C51 0.0240(13) 0.0305(12) 0.0316(13) -0.0005(10) -0.0039(10) -0.0067(10)
C52 0.0225(12) 0.0251(12) 0.0281(12) -0.0043(9) -0.0009(10) -0.0010(9)
C53 0.0252(11) 0.0169(10) 0.0216(10) -0.0023(8) -0.0003(9) 0.0029(9)
C54 0.0283(13) 0.0290(12) 0.0257(12) 0.0004(10) 0.0001(10) -0.0002(10)
C55 0.0383(15) 0.0355(14) 0.0271(13) 0.0086(10) -0.0005(11) 0.0014(11)
C56 0.0410(16) 0.0444(16) 0.0229(12) 0.0040(11) -0.0065(11) 0.0032(12)
C57 0.0280(13) 0.0359(14) 0.0324(13) -0.0049(11) -0.0081(10) 0.0001(11)
C58 0.0222(12) 0.0220(11) 0.0224(11) -0.0011(8) 0.0070(9) -0.0005(9)
C59 0.0199(12) 0.0181(10) 0.0254(11) -0.0010(8) -0.0004(9) -0.0021(9)
C60 0.0176(12) 0.0233(11) 0.0244(11) -0.0012(9) 0.0011(9) 0.0002(9)
C61 0.0210(12) 0.0287(12) 0.0215(11) 0.0018(9) 0.0004(9) -0.0016(9)
C62 0.0281(13) 0.0301(13) 0.0284(12) 0.0077(10) -0.0048(10) -0.0019(10)
C63 0.0333(14) 0.0212(11) 0.0380(14) 0.0015(10) -0.0030(11) 0.0043(10)
C64 0.0267(13) 0.0204(11) 0.0300(12) -0.0028(9) -0.0011(10) 0.0020(9)
C65 0.0324(14) 0.0369(13) 0.0199(11) 0.0033(10) 0.0061(10) -0.0004(11)
C66 0.0353(15) 0.0446(15) 0.0241(12) -0.0096(11) 0.0064(11) -0.0047(12)
C67 0.058(2) 0.0608(19) 0.0264(14) 0.0146(13) 0.0090(13) 0.0080(15)
C68 0.0310(15) 0.0466(16) 0.0320(14) -0.0039(11) 0.0080(11) -0.0021(12)
C69 0.0242(12) 0.0359(13) 0.0328(13) 0.0025(11) 0.0061(10) 0.0071(11)
C70 0.0251(13) 0.0430(14) 0.0391(14) 0.0065(12) 0.0005(11) -0.0007(12)
C71 0.0271(17) 0.156(4) 0.071(2) 0.073(3) 0.0069(16) 0.008(2)
C72 0.060(2) 0.0540(19) 0.055(2) -0.0230(15) 0.0151(16) -0.0039(16)
C73 0.049(2) 0.052(2) 0.082(2) -0.0122(17) -0.0033(17) -0.0125(16)
C74 0.067(2) 0.061(2) 0.061(2) -0.0289(17) 0.0182(18) 0.0078(17)

loop_
_atom_type_symbol
_atom_type_description
_atom_type_scat_dispersion_real
_atom_type_scat_dispersion_imag
_atom_type_scat_source
C C 0.0033 0.0016 'International Tables Vol C Tables 4.2.6.8 and 6.1.1.4'
H H 0.0000 0.0000 'International Tables Vol C Tables 4.2.6.8 and 6.1.1.4'
N N 0.0061 0.0033 'International Tables Vol C Tables 4.2.6.8 and 6.1.1.4'
O O 0.0106 0.0060 'International Tables Vol C Tables 4.2.6.8 and 6.1.1.4'
Ti Ti 0.2776 0.4457 'International Tables Vol C Tables 4.2.6.8 and 6.1.1.4'

loop_
_geom_angle_atom_site_label_1
_geom_angle_atom_site_label_2
_geom_angle_atom_site_label_3
_geom_angle
O3 Ti1 O4 100.85(8)
O3 Ti1 O2 93.64(7)
O4 Ti1 O2 111.55(7)
O3 Ti1 O1 96.68(7)
O4 Ti1 O1 114.98(7)
O2 Ti1 O1 129.17(7)
O3 Ti1 N1 172.15(8)
O4 Ti1 N1 86.28(7)
O2 Ti1 N1 80.58(7)
O1 Ti1 N1 83.10(6)
O8 Ti2 O7 100.48(7)
O8 Ti2 O6 93.86(7)
O7 Ti2 O6 112.04(7)
O8 Ti2 O5 98.52(7)
O7 Ti2 O5 116.77(7)
O6 Ti2 O5 126.05(7)
O8 Ti2 N2 173.66(7)
O7 Ti2 N2 84.37(7)
O6 Ti2 N2 80.47(6)
O5 Ti2 N2 82.73(6)
C2 O1 Ti1 136.85(13)
C23 O2 Ti1 142.76(14)
C32 O3 Ti1 165.09(17)
C35 O4 Ti1 136.14(15)
C39 O5 Ti2 139.11(13)
C60 O6 Ti2 143.37(14)
C69 O7 Ti2 135.78(15)
C72 O8 Ti2 161.21(18)
C21 N1 C12 117.80(18)
C21 N1 Ti1 128.95(15)
C12 N1 Ti1 113.00(13)
C58 N2 C49 118.50(18)
C58 N2 Ti2 128.73(15)
C49 N2 Ti2 112.35(12)
C2 C1 C6 118.78(19)
C2 C1 C11 119.41(19)
C6 C1 C11 121.81(18)
O1 C2 C1 121.49(19)
O1 C2 C3 118.25(18)
C1 C2 C3 120.2(2)
C4 C3 C2 120.4(2)
C4 C3 H3 119.8
C2 C3 H3 119.8
C3 C4 C5 121.0(2)
C3 C4 H4 119.5
C5 C4 H4 119.5
C6 C5 C10 119.3(2)
C6 C5 C4 118.5(2)
C10 C5 C4 122.1(2)
C5 C6 C7 118.21(19)
C5 C6 C1 119.93(19)
C7 C6 C1 121.74(19)
C8 C7 C6 120.6(2)
C8 C7 H7 119.7
C6 C7 H7 119.7
C7 C8 C9 121.0(2)
C7 C8 H8 119.5
C9 C8 H8 119.5
C10 C9 C8 120.3(2)
C10 C9 H9 119.9
C8 C9 H9 119.9
C9 C10 C5 120.5(2)
C9 C10 H10 119.8
C5 C10 H10 119.8
C12 C11 C16 118.10(19)
C12 C11 C1 120.80(18)
C16 C11 C1 120.90(18)
C11 C12 C13 122.41(19)
C11 C12 N1 119.86(19)
C13 C12 N1 117.40(19)
C14 C13 C12 119.2(2)
C14 C13 H13 120.4
C12 C13 H13 120.4
C13 C14 C15 121.3(2)
C13 C14 H14 119.3
C15 C14 H14 119.3
C14 C15 C20 121.4(2)
C14 C15 C16 119.20(19)
C20 C15 C16 119.4(2)
C15 C16 C17 118.10(19)
C15 C16 C11 119.71(19)
C17 C16 C11 122.1(2)
C18 C17 C16 121.0(2)
C18 C17 H17 119.5
C16 C17 H17 119.5
C17 C18 C19 120.4(2)
C17 C18 H18 119.8
C19 C18 H18 119.8
C20 C19 C18 120.4(2)
C20 C19 H19 119.8
C18 C19 H19 119.8
C19 C20 C15 120.6(2)
C19 C20 H20 119.7
C15 C20 H20 119.7
N1 C21 C22 124.7(2)
N1 C21 H21 117.6
C22 C21 H21 117.6
C27 C22 C23 120.3(2)
C27 C22 C21 117.36(19)
C23 C22 C21 121.96(19)
O2 C23 C22 119.70(19)
O2 C23 C24 119.70(19)
C22 C23 C24 120.59(19)
C25 C24 C23 116.1(2)
C25 C24 C28 122.4(2)
C23 C24 C28 121.51(19)
C26 C25 C24 124.2(2)
C26 C25 H25 117.9
C24 C25 H25 117.9
C27 C26 C25 119.1(2)
C27 C26 H26 120.5
C25 C26 H26 120.5
C26 C27 C22 119.6(2)
C26 C27 H27 120.2
C22 C27 H27 120.2
C29 C28 C30 108.3(2)
C29 C28 C24 109.82(19)
C30 C28 C24 111.86(19)
C29 C28 C31 110.1(2)
C30 C28 C31 106.49(19)
C24 C28 C31 110.23(19)
C28 C29 H29A 109.5
C28 C29 H29B 109.5
H29A C29 H29B 109.5
C28 C29 H29C 109.5
H29A C29 H29C 109.5
H29B C29 H29C 109.5
C28 C30 H30A 109.5
C28 C30 H30B 109.5
H30A C30 H30B 109.5
C28 C30 H30C 109.5
H30A C30 H30C 109.5
H30B C30 H30C 109.5
C28 C31 H31A 109.5
C28 C31 H31B 109.5
H31A C31 H31B 109.5
C28 C31 H31C 109.5
H31A C31 H31C 109.5
H31B C31 H31C 109.5
O3 C32 C34 111.0(2)
O3 C32 C33 109.3(2)
C34 C32 C33 112.8(2)
O3 C32 H32 107.9
C34 C32 H32 107.9
C33 C32 H32 107.9
C32 C33 H33A 109.5
C32 C33 H33B 109.5
H33A C33 H33B 109.5
C32 C33 H33C 109.5
H33A C33 H33C 109.5
H33B C33 H33C 109.5
C32 C34 H34A 109.5
C32 C34 H34B 109.5
H34A C34 H34B 109.5
C32 C34 H34C 109.5
H34A C34 H34C 109.5
H34B C34 H34C 109.5
O4 C35 C36 111.5(2)
O4 C35 C37 109.5(2)
C36 C35 C37 113.7(2)
O4 C35 H35 107.3
C36 C35 H35 107.3
C37 C35 H35 107.3
C35 C36 H36A 109.5
C35 C36 H36B 109.5
H36A C36 H36B 109.5
C35 C36 H36C 109.5
H36A C36 H36C 109.5
H36B C36 H36C 109.5
C35 C37 H37A 109.5
C35 C37 H37B 109.5
H37A C37 H37B 109.5
C35 C37 H37C 109.5
H37A C37 H37C 109.5
H37B C37 H37C 109.5
C39 C38 C43 119.10(18)
C39 C38 C48 119.59(18)
C43 C38 C48 121.32(18)
O5 C39 C38 122.52(19)
O5 C39 C40 117.49(18)
C38 C39 C40 119.94(19)
C41 C40 C39 120.66(19)
C41 C40 H40 119.7
C39 C40 H40 119.7
C40 C41 C42 120.91(19)
C40 C41 H41 119.5
C42 C41 H41 119.5
C41 C42 C47 122.5(2)
C41 C42 C43 118.41(19)
C47 C42 C43 119.05(19)
C44 C43 C38 121.93(19)
C44 C43 C42 118.10(19)
C38 C43 C42 119.91(18)
C45 C44 C43 121.4(2)
C45 C44 H44 119.3
C43 C44 H44 119.3
C44 C45 C46 120.3(2)
C44 C45 H45 119.8
C46 C45 H45 119.8
C47 C46 C45 120.1(2)
C47 C46 H46 120.0
C45 C46 H46 120.0
C46 C47 C42 121.0(2)
C46 C47 H47 119.5
C42 C47 H47 119.5
C49 C48 C53 118.89(19)
C49 C48 C38 120.87(19)
C53 C48 C38 120.15(18)
C48 C49 C50 121.22(19)
C48 C49 N2 120.41(18)
C50 C49 N2 118.05(18)
C51 C50 C49 120.4(2)
C51 C50 H50 119.8
C49 C50 H50 119.8
C50 C51 C52 121.4(2)
C50 C51 H51 119.3
C52 C51 H51 119.3
C57 C52 C51 122.1(2)
C57 C52 C53 119.3(2)
C51 C52 C53 118.5(2)
C54 C53 C48 123.19(19)
C54 C53 C52 117.2(2)
C48 C53 C52 119.55(19)
C55 C54 C53 122.1(2)
C55 C54 H54 118.9
C53 C54 H54 118.9
C54 C55 C56 120.3(2)
C54 C55 H55 119.9
C56 C55 H55 119.9
C57 C56 C55 119.6(2)
C57 C56 H56 120.2
C55 C56 H56 120.2
C56 C57 C52 121.5(2)
C56 C57 H57 119.3
C52 C57 H57 119.3
N2 C58 C59 124.86(19)
N2 C58 H58 117.6
C59 C58 H58 117.6
C64 C59 C60 119.7(2)
C64 C59 C58 117.65(19)
C60 C59 C58 122.26(19)
O6 C60 C61 120.25(19)
O6 C60 C59 119.20(18)
C61 C60 C59 120.55(19)
C62 C61 C60 117.1(2)
C62 C61 C65 122.2(2)
C60 C61 C65 120.67(19)
C61 C62 C63 122.7(2)
C61 C62 H62 118.6
C63 C62 H62 118.6
C64 C63 C62 119.6(2)
C64 C63 H63 120.2
C62 C63 H63 120.2
C63 C64 C59 120.1(2)
C63 C64 H64 120.0
C59 C64 H64 120.0
C68 C65 C61 110.22(18)
C68 C65 C67 107.0(2)
C61 C65 C67 111.8(2)
C68 C65 C66 110.2(2)
C61 C65 C66 110.50(19)
C67 C65 C66 107.1(2)
C65 C66 H66A 109.5
C65 C66 H66B 109.5
H66A C66 H66B 109.5
C65 C66 H66C 109.5
H66A C66 H66C 109.5
H66B C66 H66C 109.5
C65 C67 H67A 109.5
C65 C67 H67B 109.5
H67A C67 H67B 109.5
C65 C67 H67C 109.5
H67A C67 H67C 109.5
H67B C67 H67C 109.5
C65 C68 H68A 109.5
C65 C68 H68B 109.5
H68A C68 H68B 109.5
C65 C68 H68C 109.5
H68A C68 H68C 109.5
H68B C68 H68C 109.5
O7 C69 C71 110.0(2)
O7 C69 C70 109.35(18)
C71 C69 C70 110.3(2)
O7 C69 H69 109.0
C71 C69 H69 109.0
C70 C69 H69 109.0
C69 C70 H70A 109.5
C69 C70 H70B 109.5
H70A C70 H70B 109.5
C69 C70 H70C 109.5
H70A C70 H70C 109.5
H70B C70 H70C 109.5
C69 C71 H71A 109.5
C69 C71 H71B 109.5
H71A C71 H71B 109.5
C69 C71 H71C 109.5
H71A C71 H71C 109.5
H71B C71 H71C 109.5
O8 C72 C74 112.2(3)
O8 C72 C73 108.3(2)
C74 C72 C73 114.2(3)
O8 C72 H72 107.3
C74 C72 H72 107.3
C73 C72 H72 107.3
C72 C73 H73A 109.5
C72 C73 H73B 109.5
H73A C73 H73B 109.5
C72 C73 H73C 109.5
H73A C73 H73C 109.5
H73B C73 H73C 109.5
C72 C74 H74A 109.5
C72 C74 H74B 109.5
H74A C74 H74B 109.5
C72 C74 H74C 109.5
H74A C74 H74C 109.5
H74B C74 H74C 109.5

loop_
_geom_bond_atom_site_label_1
_geom_bond_atom_site_label_2
_geom_bond_distance
Ti1 O3 1.7749(16)
Ti1 O4 1.7959(17)
Ti1 O2 1.8794(15)
Ti1 O1 1.8893(15)
Ti1 N1 2.2106(18)
Ti2 O8 1.7796(15)
Ti2 O7 1.7901(16)
Ti2 O6 1.8746(15)
Ti2 O5 1.8877(15)
Ti2 N2 2.2250(17)
O1 C2 1.352(3)
O2 C23 1.339(3)
O3 C32 1.388(3)
O4 C35 1.423(3)
O5 C39 1.353(2)
O6 C60 1.338(2)
O7 C69 1.421(3)
O8 C72 1.422(3)
N1 C21 1.298(3)
N1 C12 1.434(3)
N2 C58 1.292(3)
N2 C49 1.435(3)
C1 C2 1.392(3)
C1 C6 1.428(3)
C1 C11 1.486(3)
C2 C3 1.418(3)
C3 C4 1.361(3)
C3 H3 0.9500
C4 C5 1.427(3)
C4 H4 0.9500
C5 C6 1.416(3)
C5 C10 1.425(3)
C6 C7 1.420(3)
C7 C8 1.367(3)
C7 H7 0.9500
C8 C9 1.396(3)
C8 H8 0.9500
C9 C10 1.360(3)
C9 H9 0.9500
C10 H10 0.9500
C11 C12 1.377(3)
C11 C16 1.435(3)
C12 C13 1.412(3)
C13 C14 1.370(3)
C13 H13 0.9500
C14 C15 1.404(3)
C14 H14 0.9500
C15 C20 1.419(3)
C15 C16 1.423(3)
C16 C17 1.424(3)
C17 C18 1.368(3)
C17 H17 0.9500
C18 C19 1.404(4)
C18 H18 0.9500
C19 C20 1.367(3)
C19 H19 0.9500
C20 H20 0.9500
C21 C22 1.441(3)
C21 H21 0.9500
C22 C27 1.403(3)
C22 C23 1.411(3)
C23 C24 1.415(3)
C24 C25 1.393(3)
C24 C28 1.538(3)
C25 C26 1.386(3)
C25 H25 0.9500
C26 C27 1.380(3)
C26 H26 0.9500
C27 H27 0.9500
C28 C29 1.524(3)
C28 C30 1.533(3)
C28 C31 1.549(3)
C29 H29A 0.9800
C29 H29B 0.9800
C29 H29C 0.9800
C30 H30A 0.9800
C30 H30B 0.9800
C30 H30C 0.9800
C31 H31A 0.9800
C31 H31B 0.9800
C31 H31C 0.9800
C32 C34 1.501(4)
C32 C33 1.521(4)
C32 H32 1.0000
C33 H33A 0.9800
C33 H33B 0.9800
C33 H33C 0.9800
C34 H34A 0.9800
C34 H34B 0.9800
C34 H34C 0.9800
C35 C36 1.476(4)
C35 C37 1.485(4)
C35 H35 1.0000
C36 H36A 0.9800
C36 H36B 0.9800
C36 H36C 0.9800
C37 H37A 0.9800
C37 H37B 0.9800
C37 H37C 0.9800
C38 C39 1.386(3)
C38 C43 1.426(3)
C38 C48 1.483(3)
C39 C40 1.418(3)
C40 C41 1.370(3)
C40 H40 0.9500
C41 C42 1.411(3)
C41 H41 0.9500
C42 C47 1.419(3)
C42 C43 1.428(3)
C43 C44 1.420(3)
C44 C45 1.368(3)
C44 H44 0.9500
C45 C46 1.410(3)
C45 H45 0.9500
C46 C47 1.370(3)
C46 H46 0.9500
C47 H47 0.9500
C48 C49 1.381(3)
C48 C53 1.435(3)
C49 C50 1.419(3)
C50 C51 1.354(3)
C50 H50 0.9500
C51 C52 1.418(3)
C51 H51 0.9500
C52 C57 1.408(3)
C52 C53 1.436(3)
C53 C54 1.416(3)
C54 C55 1.363(3)
C54 H54 0.9500
C55 C56 1.410(4)
C55 H55 0.9500
C56 C57 1.369(3)
C56 H56 0.9500
C57 H57 0.9500
C58 C59 1.438(3)
C58 H58 0.9500
C59 C64 1.397(3)
C59 C60 1.420(3)
C60 C61 1.410(3)
C61 C62 1.387(3)
C61 C65 1.541(3)
C62 C63 1.402(3)
C62 H62 0.9500
C63 C64 1.371(3)
C63 H63 0.9500
C64 H64 0.9500
C65 C68 1.538(3)
C65 C67 1.542(3)
C65 C66 1.544(3)
C66 H66A 0.9800
C66 H66B 0.9800
C66 H66C 0.9800
C67 H67A 0.9800
C67 H67B 0.9800
C67 H67C 0.9800
C68 H68A 0.9800
C68 H68B 0.9800
C68 H68C 0.9800
C69 C71 1.516(4)
C69 C70 1.517(3)
C69 H69 1.0000
C70 H70A 0.9800
C70 H70B 0.9800
C70 H70C 0.9800
C71 H71A 0.9800
C71 H71B 0.9800
C71 H71C 0.9800
C72 C74 1.446(4)
C72 C73 1.516(4)
C72 H72 1.0000
C73 H73A 0.9800
C73 H73B 0.9800
C73 H73C 0.9800
C74 H74A 0.9800
C74 H74B 0.9800
C74 H74C 0.9800

loop_
_geom_torsion_atom_site_label_1
_geom_torsion_atom_site_label_2
_geom_torsion_atom_site_label_3
_geom_torsion_atom_site_label_4
_geom_torsion
O3 Ti1 O1 C2 -136.2(2)
O4 Ti1 O1 C2 118.52(19)
O2 Ti1 O1 C2 -36.0(2)
N1 Ti1 O1 C2 35.90(19)
O3 Ti1 O2 C23 -177.5(2)
O4 Ti1 O2 C23 -74.3(2)
O1 Ti1 O2 C23 80.8(3)
N1 Ti1 O2 C23 7.8(2)
O4 Ti1 O3 C32 -128.1(7)
O2 Ti1 O3 C32 -15.4(7)
O1 Ti1 O3 C32 114.8(7)
N1 Ti1 O3 C32 26.9(11)
O3 Ti1 O4 C35 -1.0(2)
O2 Ti1 O4 C35 -99.4(2)
O1 Ti1 O4 C35 101.7(2)
N1 Ti1 O4 C35 -177.7(2)
O8 Ti2 O5 C39 -143.6(2)
O7 Ti2 O5 C39 110.0(2)
O6 Ti2 O5 C39 -42.5(2)
N2 Ti2 O5 C39 30.1(2)
O8 Ti2 O6 C60 -174.8(2)
O7 Ti2 O6 C60 -71.9(2)
O5 Ti2 O6 C60 81.7(2)
N2 Ti2 O6 C60 8.0(2)
O8 Ti2 O7 C69 9.4(2)
O6 Ti2 O7 C69 -89.2(2)
O5 Ti2 O7 C69 114.6(2)
N2 Ti2 O7 C69 -166.5(2)
O7 Ti2 O8 C72 -123.0(5)
O6 Ti2 O8 C72 -9.8(5)
O5 Ti2 O8 C72 117.6(5)
N2 Ti2 O8 C72 16.6(10)
O3 Ti1 N1 C21 -39.6(6)
O4 Ti1 N1 C21 115.81(19)
O2 Ti1 N1 C21 3.24(19)
O1 Ti1 N1 C21 -128.45(19)
O3 Ti1 N1 C12 146.3(5)
O4 Ti1 N1 C12 -58.26(14)
O2 Ti1 N1 C12 -170.84(15)
O1 Ti1 N1 C12 57.48(14)
O8 Ti2 N2 C58 -25.7(7)
O7 Ti2 N2 C58 114.48(19)
O6 Ti2 N2 C58 0.97(18)
O5 Ti2 N2 C58 -127.56(19)
O8 Ti2 N2 C49 161.9(6)
O7 Ti2 N2 C49 -57.86(13)
O6 Ti2 N2 C49 -171.37(14)
O5 Ti2 N2 C49 60.10(13)
Ti1 O1 C2 C1 -68.8(3)
Ti1 O1 C2 C3 113.9(2)
C6 C1 C2 O1 170.01(18)
C11 C1 C2 O1 -9.3(3)
C6 C1 C2 C3 -12.8(3)
C11 C1 C2 C3 167.89(18)
O1 C2 C3 C4 -176.19(19)
C1 C2 C3 C4 6.5(3)
C2 C3 C4 C5 3.2(3)
C3 C4 C5 C6 -6.3(3)
C3 C4 C5 C10 170.6(2)
C10 C5 C6 C7 -0.9(3)
C4 C5 C6 C7 176.03(19)
C10 C5 C6 C1 -177.16(19)
C4 C5 C6 C1 -0.2(3)
C2 C1 C6 C5 9.6(3)
C11 C1 C6 C5 -171.10(19)
C2 C1 C6 C7 -166.50(19)
C11 C1 C6 C7 12.8(3)
C5 C6 C7 C8 -2.1(3)
C1 C6 C7 C8 174.0(2)
C6 C7 C8 C9 3.1(3)
C7 C8 C9 C10 -1.0(4)
C8 C9 C10 C5 -2.2(3)
C6 C5 C10 C9 3.1(3)
C4 C5 C10 C9 -173.8(2)
C2 C1 C11 C12 62.0(3)
C6 C1 C11 C12 -117.2(2)
C2 C1 C11 C16 -112.7(2)
C6 C1 C11 C16 68.0(3)
C16 C11 C12 C13 -1.6(3)
C1 C11 C12 C13 -176.50(19)
C16 C11 C12 N1 171.53(17)
C1 C11 C12 N1 -3.4(3)
C21 N1 C12 C11 105.5(2)
Ti1 N1 C12 C11 -79.7(2)
C21 N1 C12 C13 -81.0(3)
Ti1 N1 C12 C13 93.77(19)
C11 C12 C13 C14 1.8(3)
N1 C12 C13 C14 -171.5(2)
C12 C13 C14 C15 -0.2(3)
C13 C14 C15 C20 175.8(2)
C13 C14 C15 C16 -1.4(3)
C14 C15 C16 C17 178.2(2)
C20 C15 C16 C17 0.9(3)
C14 C15 C16 C11 1.6(3)
C20 C15 C16 C11 -175.65(19)
C12 C11 C16 C15 -0.1(3)
C1 C11 C16 C15 174.77(18)
C12 C11 C16 C17 -176.56(19)
C1 C11 C16 C17 -1.7(3)
C15 C16 C17 C18 -1.7(3)
C11 C16 C17 C18 174.8(2)
C16 C17 C18 C19 0.7(4)
C17 C18 C19 C20 1.1(4)
C18 C19 C20 C15 -1.8(3)
C14 C15 C20 C19 -176.4(2)
C16 C15 C20 C19 0.8(3)
C12 N1 C21 C22 169.0(2)
Ti1 N1 C21 C22 -4.9(3)
N1 C21 C22 C27 -175.6(2)
N1 C21 C22 C23 -2.7(4)
Ti1 O2 C23 C22 -15.8(4)
Ti1 O2 C23 C24 163.13(18)
C27 C22 C23 O2 -175.8(2)
C21 C22 C23 O2 11.6(3)
C27 C22 C23 C24 5.2(3)
C21 C22 C23 C24 -167.4(2)
O2 C23 C24 C25 176.6(2)
C22 C23 C24 C25 -4.5(3)
O2 C23 C24 C28 -3.8(3)
C22 C23 C24 C28 175.1(2)
C23 C24 C25 C26 0.3(3)
C28 C24 C25 C26 -179.3(2)
C24 C25 C26 C27 3.3(4)
C25 C26 C27 C22 -2.5(3)
C23 C22 C27 C26 -1.6(3)
C21 C22 C27 C26 171.3(2)
C25 C24 C28 C29 -115.3(2)
C23 C24 C28 C29 65.1(3)
C25 C24 C28 C30 5.0(3)
C23 C24 C28 C30 -174.6(2)
C25 C24 C28 C31 123.2(2)
C23 C24 C28 C31 -56.3(3)
Ti1 O3 C32 C34 161.1(6)
Ti1 O3 C32 C33 -73.9(8)
Ti1 O4 C35 C36 79.8(3)
Ti1 O4 C35 C37 -153.5(2)
Ti2 O5 C39 C38 -64.7(3)
Ti2 O5 C39 C40 117.7(2)
C43 C38 C39 O5 171.07(18)
C48 C38 C39 O5 -8.5(3)
C43 C38 C39 C40 -11.4(3)
C48 C38 C39 C40 168.98(18)
O5 C39 C40 C41 -177.30(18)
C38 C39 C40 C41 5.1(3)
C39 C40 C41 C42 4.0(3)
C40 C41 C42 C47 171.6(2)
C40 C41 C42 C43 -6.3(3)
C39 C38 C43 C44 -168.39(19)
C48 C38 C43 C44 11.2(3)
C39 C38 C43 C42 9.0(3)
C48 C38 C43 C42 -171.43(18)
C41 C42 C43 C44 177.30(18)
C47 C42 C43 C44 -0.7(3)
C41 C42 C43 C38 -0.2(3)
C47 C42 C43 C38 -178.19(18)
C38 C43 C44 C45 175.8(2)
C42 C43 C44 C45 -1.6(3)
C43 C44 C45 C46 2.2(3)
C44 C45 C46 C47 -0.5(4)
C45 C46 C47 C42 -1.8(3)
C41 C42 C47 C46 -175.5(2)
C43 C42 C47 C46 2.4(3)
C39 C38 C48 C49 61.6(3)
C43 C38 C48 C49 -118.0(2)
C39 C38 C48 C53 -115.0(2)
C43 C38 C48 C53 65.4(3)
C53 C48 C49 C50 -2.0(3)
C38 C48 C49 C50 -178.72(19)
C53 C48 C49 N2 171.40(18)
C38 C48 C49 N2 -5.3(3)
C58 N2 C49 C48 108.0(2)
Ti2 N2 C49 C48 -78.8(2)
C58 N2 C49 C50 -78.4(3)
Ti2 N2 C49 C50 94.83(19)
C48 C49 C50 C51 1.3(3)
N2 C49 C50 C51 -172.2(2)
C49 C50 C51 C52 0.3(3)
C50 C51 C52 C57 176.3(2)
C50 C51 C52 C53 -1.1(3)
C49 C48 C53 C54 -176.12(19)
C38 C48 C53 C54 0.6(3)
C49 C48 C53 C52 1.1(3)
C38 C48 C53 C52 177.86(18)
C57 C52 C53 C54 0.3(3)
C51 C52 C53 C54 177.84(19)
C57 C52 C53 C48 -177.1(2)
C51 C52 C53 C48 0.4(3)
C48 C53 C54 C55 176.4(2)
C52 C53 C54 C55 -0.9(3)
C53 C54 C55 C56 1.2(4)
C54 C55 C56 C57 -0.9(4)
C55 C56 C57 C52 0.3(4)
C51 C52 C57 C56 -177.5(2)
C53 C52 C57 C56 -0.1(3)
C49 N2 C58 C59 170.54(19)
Ti2 N2 C58 C59 -1.4(3)
N2 C58 C59 C64 -177.6(2)
N2 C58 C59 C60 -4.7(3)
Ti2 O6 C60 C61 164.66(17)
Ti2 O6 C60 C59 -14.9(4)
C64 C59 C60 O6 -176.1(2)
C58 C59 C60 O6 11.2(3)
C64 C59 C60 C61 4.4(3)
C58 C59 C60 C61 -168.3(2)
O6 C60 C61 C62 176.5(2)
C59 C60 C61 C62 -4.0(3)
O6 C60 C61 C65 -5.8(3)
C59 C60 C61 C65 173.8(2)
C60 C61 C62 C63 0.6(3)
C65 C61 C62 C63 -177.1(2)
C61 C62 C63 C64 2.4(4)
C62 C63 C64 C59 -2.1(4)
C60 C59 C64 C63 -1.3(3)
C58 C59 C64 C63 171.8(2)
C62 C61 C65 C68 121.3(2)
C60 C61 C65 C68 -56.4(3)
C62 C61 C65 C67 2.5(3)
C60 C61 C65 C67 -175.2(2)
C62 C61 C65 C66 -116.6(2)
C60 C61 C65 C66 65.7(3)
Ti2 O7 C69 C71 88.5(3)
Ti2 O7 C69 C70 -150.17(17)
Ti2 O8 C72 C74 143.8(5)
Ti2 O8 C72 C73 -89.2(6)
